data_2210479
loop_
_publ_author_name
'Yi-Min Zhu'
'Kai-Long Zhong'
'Wen-Jie Lu'

_publ_section_title
;Bis(1,10-phenanthroline-\k^2^<i>N</i>,<i>N</i>')(sulfato-\k^2^<i>O</i>,<i>O</i>')manganese(II)
 ethene-1,2-diol solvate
;
_journal_coeditor_code AT2113
_journal_issue 10
_journal_name_full 'Acta Crystallographica Section E'
_journal_page_first m2688
_journal_page_last m2689
_journal_paper_doi 10.1107/S1600536806038025
_journal_volume 62
_journal_year 2006
_chemical_formula_iupac '[Mn (S O4) (C12 H8 N2)2], C2 H6 O2'
_chemical_formula_moiety 'C24 H16 Mn N4 O4 S, C2 H6 O2'
_chemical_formula_sum 'C26 H22 Mn N4 O6 S'
_chemical_formula_weight 573.48
_chemical_name_systematic
;
Bis(1,10-phenanthroline-\k^2^N,N')(sulfato-\k^2^O,O')manganese(II)
ethene-1,2-diol solvate
;
_space_group_IT_number 15
_symmetry_cell_setting monoclinic
_symmetry_space_group_name_Hall '-C 2yc'
_symmetry_space_group_name_H-M 'C 1 2/c 1'
_atom_sites_solution_hydrogens geom
_atom_sites_solution_primary direct
_atom_sites_solution_secondary difmap
_audit_creation_method SHELXL-97
_cell_angle_alpha 90.00
_cell_angle_beta 120.094(2)
_cell_angle_gamma 90.00
_cell_formula_units_Z 4
_cell_length_a 18.480(2)
_cell_length_b 12.0337(13)
_cell_length_c 12.9824(14)
_cell_measurement_reflns_used 2145
_cell_measurement_temperature 293(2)
_cell_measurement_theta_max 26.3
_cell_measurement_theta_min 2.55
_cell_volume 2497.9(5)
_computing_cell_refinement 'SAINT (Bruker, 1998)'
_computing_data_collection 'SMART (Bruker, 1998)'
_computing_data_reduction SAINT
_computing_molecular_graphics 'SHELXTL (Bruker, 1998)'
_computing_publication_material SHELXTL
_computing_structure_refinement 'SHELXL97 (Sheldrick, 1997)'
_computing_structure_solution 'SHELXS97 (Sheldrick, 1997)'
_diffrn_ambient_temperature 293(2)
_diffrn_measured_fraction_theta_full 0.999
_diffrn_measured_fraction_theta_max 0.999
_diffrn_measurement_device_type 'Bruker SMART CCD 1K area-detector'
_diffrn_measurement_method '\f and \w'
_diffrn_radiation_monochromator graphite
_diffrn_radiation_source 'fine-focus sealed tube'
_diffrn_radiation_type MoK\a
_diffrn_radiation_wavelength 0.71073
_diffrn_reflns_av_R_equivalents 0.0339
_diffrn_reflns_av_sigmaI/netI 0.0367
_diffrn_reflns_limit_h_max 21
_diffrn_reflns_limit_h_min -21
_diffrn_reflns_limit_k_max 14
_diffrn_reflns_limit_k_min -8
_diffrn_reflns_limit_l_max 14
_diffrn_reflns_limit_l_min -15
_diffrn_reflns_number 6594
_diffrn_reflns_theta_full 25.00
_diffrn_reflns_theta_max 25.00
_diffrn_reflns_theta_min 2.12
_diffrn_standards_number 0
_exptl_absorpt_coefficient_mu 0.663
_exptl_absorpt_correction_T_max 0.8734
_exptl_absorpt_correction_T_min 0.8110
_exptl_absorpt_correction_type multi-scan
_exptl_absorpt_process_details '(SADABS; Sheldrick, 1996)'
_exptl_crystal_colour pale-red
_exptl_crystal_density_diffrn 1.525
_exptl_crystal_density_method 'not measured'
_exptl_crystal_description block
_exptl_crystal_F_000 1180
_exptl_crystal_size_max 0.33
_exptl_crystal_size_mid 0.30
_exptl_crystal_size_min 0.21
_refine_diff_density_max 0.526
_refine_diff_density_min -0.317
_refine_ls_extinction_method none
_refine_ls_goodness_of_fit_ref 1.047
_refine_ls_hydrogen_treatment constr
_refine_ls_matrix_type full
_refine_ls_number_parameters 182
_refine_ls_number_reflns 2204
_refine_ls_number_restraints 17
_refine_ls_restrained_S_all 1.104
_refine_ls_R_factor_all 0.0540
_refine_ls_R_factor_gt 0.0399
_refine_ls_shift/su_max 0.000
_refine_ls_shift/su_mean 0.000
_refine_ls_structure_factor_coef Fsqd
_refine_ls_weighting_details 'calc w=1/[\s^2^(Fo^2^)+(0.0548P)^2^+2.7949P] where P=(Fo^2^+2Fc^2^)/3'
_refine_ls_weighting_scheme calc
_refine_ls_wR_factor_gt 0.0997
_refine_ls_wR_factor_ref 0.1115
_reflns_number_gt 1761
_reflns_number_total 2204
_reflns_threshold_expression I>2\s(I)
_cod_data_source_file at2113.cif
_cod_data_source_block I
_cod_original_sg_symbol_H-M 'C 2/c'
_cod_database_code 2210479
_cod_database_fobs_code 2210479

loop_
_symmetry_equiv_pos_as_xyz
'x, y, z'
'-x, y, -z+1/2'
'x+1/2, y+1/2, z'
'-x+1/2, y+1/2, -z+1/2'
'-x, -y, -z'
'x, -y, z-1/2'
'-x+1/2, -y+1/2, -z'
'x+1/2, -y+1/2, z-1/2'

loop_
_atom_site_type_symbol
_atom_site_label
_atom_site_fract_x
_atom_site_fract_y
_atom_site_fract_z
_atom_site_U_iso_or_equiv
_atom_site_adp_type
_atom_site_calc_flag
_atom_site_refinement_flags
_atom_site_occupancy
_atom_site_disorder_assembly
_atom_site_disorder_group
Mn Mn1 0.5000 0.31483(5) 0.7500 0.0381(2) Uani d S 1 . .
S S1 0.5000 0.54570(8) 0.7500 0.0369(3) Uani d S 1 . .
N N2 0.40071(15) 0.2006(2) 0.6155(2) 0.0404(6) Uani d . 1 . .
C C11 0.33934(17) 0.1729(2) 0.6398(2) 0.0363(6) Uani d . 1 . .
O O2 0.43569(17) 0.6145(2) 0.7480(3) 0.0727(8) Uani d . 1 . .
N N1 0.41091(15) 0.2817(2) 0.8172(2) 0.0411(6) Uani d . 1 . .
C C12 0.34539(17) 0.2150(2) 0.7475(2) 0.0357(6) Uani d . 1 . .
O O1 0.53634(15) 0.46975(19) 0.85359(18) 0.0592(6) Uani d . 1 . .
C C1 0.4160(2) 0.3221(3) 0.9159(3) 0.0500(8) Uani d . 1 . .
H H1A 0.4604 0.3690 0.9635 0.060 Uiso calc R 1 . .
C C7 0.27037(19) 0.1068(2) 0.5629(3) 0.0434(7) Uani d . 1 . .
C C8 0.2659(2) 0.0695(3) 0.4573(3) 0.0539(9) Uani d . 1 . .
H H8A 0.2211 0.0258 0.4039 0.065 Uiso calc R 1 . .
C C10 0.3939(2) 0.1633(3) 0.5147(3) 0.0501(8) Uani d . 1 . .
H H10A 0.4354 0.1818 0.4971 0.060 Uiso calc R 1 . .
C C6 0.2081(2) 0.0824(3) 0.5939(3) 0.0536(9) Uani d . 1 . .
H H6A 0.1623 0.0391 0.5428 0.064 Uiso calc R 1 . .
C C3 0.2920(2) 0.2319(3) 0.8811(3) 0.0572(9) Uani d . 1 . .
H H3A 0.2524 0.2156 0.9031 0.069 Uiso calc R 1 . .
C C5 0.2141(2) 0.1205(3) 0.6954(3) 0.0543(9) Uani d . 1 . .
H H5A 0.1729 0.1027 0.7137 0.065 Uiso calc R 1 . .
C C4 0.28325(19) 0.1882(3) 0.7751(3) 0.0445(7) Uani d . 1 . .
C C2 0.3583(2) 0.2979(3) 0.9516(3) 0.0578(9) Uani d . 1 . .
H H2B 0.3649 0.3263 1.0224 0.069 Uiso calc R 1 . .
C C9 0.3271(2) 0.0975(3) 0.4338(3) 0.0581(9) Uani d . 1 . .
H H9A 0.3248 0.0730 0.3642 0.070 Uiso calc R 1 . .
C C13 0.4630(3) 0.9160(4) 0.7593(6) 0.1100(18) Uani d DU 1 . .
H H13A 0.4607 0.9865 0.7939 0.132 Uiso calc R 1 A 1
H H13B 0.4121 0.9088 0.6828 0.132 Uiso calc R 1 A 1
O O3 0.4667(5) 0.8319(7) 0.8319(7) 0.074(2) Uani d PDU 0.50 B 1
H H3 0.4681 0.7722 0.8026 0.110 Uiso calc PR 0.50 B 1
O O3' 0.4278(6) 0.8308(6) 0.7881(10) 0.102(3) Uani d PD 0.50 B 2
H H3' 0.4045 0.7881 0.7314 0.153 Uiso calc PR 0.50 B 2

loop_
_atom_site_aniso_label
_atom_site_aniso_U_11
_atom_site_aniso_U_22
_atom_site_aniso_U_33
_atom_site_aniso_U_12
_atom_site_aniso_U_13
_atom_site_aniso_U_23
Mn1 0.0374(4) 0.0364(4) 0.0434(4) 0.000 0.0224(3) 0.000
S1 0.0356(5) 0.0357(6) 0.0432(6) 0.000 0.0224(5) 0.000
N2 0.0452(14) 0.0386(14) 0.0409(13) -0.0016(11) 0.0243(12) -0.0015(11)
C11 0.0367(15) 0.0312(15) 0.0390(15) 0.0041(12) 0.0174(13) 0.0060(12)
O2 0.0721(17) 0.0575(16) 0.118(2) 0.0113(14) 0.0693(17) 0.0051(15)
N1 0.0421(14) 0.0410(14) 0.0430(14) -0.0012(12) 0.0234(12) -0.0043(11)
C12 0.0344(15) 0.0337(15) 0.0383(15) 0.0043(12) 0.0176(13) 0.0060(12)
O1 0.0741(16) 0.0463(13) 0.0367(12) -0.0049(12) 0.0124(11) -0.0018(10)
C1 0.0526(19) 0.054(2) 0.0478(18) -0.0044(16) 0.0285(16) -0.0111(15)
C7 0.0437(17) 0.0364(16) 0.0397(16) -0.0001(14) 0.0131(13) 0.0062(13)
C8 0.058(2) 0.0445(19) 0.0456(18) -0.0080(16) 0.0155(16) -0.0026(15)
C10 0.060(2) 0.051(2) 0.0470(18) -0.0036(16) 0.0325(16) -0.0029(15)
C6 0.0392(17) 0.051(2) 0.056(2) -0.0076(15) 0.0133(15) 0.0094(16)
C3 0.059(2) 0.070(2) 0.061(2) 0.0040(19) 0.0429(19) 0.0056(19)
C5 0.0412(18) 0.063(2) 0.060(2) -0.0062(16) 0.0266(16) 0.0078(18)
C4 0.0408(17) 0.0452(18) 0.0517(18) 0.0023(14) 0.0265(15) 0.0089(14)
C2 0.070(2) 0.063(2) 0.054(2) 0.0000(19) 0.0415(19) -0.0058(17)
C9 0.077(2) 0.055(2) 0.0404(18) -0.0018(19) 0.0280(18) -0.0067(16)
C13 0.132(4) 0.079(3) 0.126(4) 0.018(3) 0.069(3) 0.003(3)
O3 0.093(5) 0.077(4) 0.068(3) 0.010(3) 0.053(3) -0.003(3)
O3' 0.094(7) 0.064(5) 0.182(11) -0.002(4) 0.094(7) -0.020(6)

loop_
_atom_type_symbol
_atom_type_description
_atom_type_scat_dispersion_real
_atom_type_scat_dispersion_imag
_atom_type_scat_source
C C 0.0033 0.0016 'International Tables Vol C Tables 4.2.6.8 and 6.1.1.4'
H H 0.0000 0.0000 'International Tables Vol C Tables 4.2.6.8 and 6.1.1.4'
N N 0.0061 0.0033 'International Tables Vol C Tables 4.2.6.8 and 6.1.1.4'
O O 0.0106 0.0060 'International Tables Vol C Tables 4.2.6.8 and 6.1.1.4'
S S 0.1246 0.1234 'International Tables Vol C Tables 4.2.6.8 and 6.1.1.4'
Mn Mn 0.3368 0.7283 'International Tables Vol C Tables 4.2.6.8 and 6.1.1.4'

loop_
_geom_angle_atom_site_label_1
_geom_angle_atom_site_label_2
_geom_angle_atom_site_label_3
_geom_angle_site_symmetry_1
_geom_angle_site_symmetry_3
_geom_angle
O1 Mn1 O1 . 2_656 63.94(11)
O1 Mn1 N1 . 2_656 109.19(9)
O1 Mn1 N1 2_656 2_656 88.37(9)
O1 Mn1 N1 . . 88.37(9)
O1 Mn1 N1 2_656 . 109.19(9)
N1 Mn1 N1 2_656 . 159.61(13)
O1 Mn1 N2 . . 150.55(9)
O1 Mn1 N2 2_656 . 99.37(9)
N1 Mn1 N2 2_656 . 93.50(9)
N1 Mn1 N2 . . 73.94(9)
O1 Mn1 N2 . 2_656 99.37(9)
O1 Mn1 N2 2_656 2_656 150.55(9)
N1 Mn1 N2 2_656 2_656 73.94(9)
N1 Mn1 N2 . 2_656 93.50(9)
N2 Mn1 N2 . 2_656 104.93(13)
O1 Mn1 S1 . . 31.97(6)
O1 Mn1 S1 2_656 . 31.97(6)
N1 Mn1 S1 2_656 . 100.19(6)
N1 Mn1 S1 . . 100.19(6)
N2 Mn1 S1 . . 127.53(6)
N2 Mn1 S1 2_656 . 127.53(6)
O2 S1 O2 2_656 . 109.7(2)
O2 S1 O1 2_656 2_656 111.51(15)
O2 S1 O1 . 2_656 110.16(15)
O2 S1 O1 2_656 . 110.16(15)
O2 S1 O1 . . 111.51(15)
O1 S1 O1 2_656 . 103.71(18)
O2 S1 Mn1 2_656 . 125.16(11)
O2 S1 Mn1 . . 125.16(11)
O1 S1 Mn1 2_656 . 51.85(9)
O1 S1 Mn1 . . 51.85(9)
C10 N2 C11 . . 117.8(3)
C10 N2 Mn1 . . 127.4(2)
C11 N2 Mn1 . . 114.69(18)
N2 C11 C7 . . 122.5(3)
N2 C11 C12 . . 118.1(3)
C7 C11 C12 . . 119.4(3)
C1 N1 C12 . . 117.9(3)
C1 N1 Mn1 . . 126.6(2)
C12 N1 Mn1 . . 115.41(18)
N1 C12 C4 . . 122.6(3)
N1 C12 C11 . . 117.8(2)
C4 C12 C11 . . 119.6(3)
S1 O1 Mn1 . . 96.18(11)
N1 C1 C2 . . 123.3(3)
N1 C1 H1A . . 118.3
C2 C1 H1A . . 118.3
C8 C7 C11 . . 117.6(3)
C8 C7 C6 . . 123.2(3)
C11 C7 C6 . . 119.2(3)
C9 C8 C7 . . 119.5(3)
C9 C8 H8A . . 120.2
C7 C8 H8A . . 120.2
N2 C10 C9 . . 123.0(3)
N2 C10 H10A . . 118.5
C9 C10 H10A . . 118.5
C5 C6 C7 . . 121.5(3)
C5 C6 H6A . . 119.2
C7 C6 H6A . . 119.2
C2 C3 C4 . . 120.1(3)
C2 C3 H3A . . 120.0
C4 C3 H3A . . 120.0
C6 C5 C4 . . 120.6(3)
C6 C5 H5A . . 119.7
C4 C5 H5A . . 119.7
C12 C4 C3 . . 117.2(3)
C12 C4 C5 . . 119.7(3)
C3 C4 C5 . . 123.0(3)
C3 C2 C1 . . 118.8(3)
C3 C2 H2B . . 120.6
C1 C2 H2B . . 120.6
C8 C9 C10 . . 119.6(3)
C8 C9 H9A . . 120.2
C10 C9 H9A . . 120.2
O3 C13 O3' . . 27.9(5)
O3 C13 C13 . 2_656 112.2(5)
O3' C13 C13 . 2_656 129.9(4)
O3 C13 H13A . . 109.2
O3' C13 H13A . . 113.2
C13 C13 H13A 2_656 . 109.2
O3 C13 H13B . . 109.2
O3' C13 H13B . . 82.1
C13 C13 H13B 2_656 . 109.2
H13A C13 H13B . . 107.9
C13 O3 H3 . . 109.5
C13 O3' H3' . . 109.5

loop_
_geom_bond_atom_site_label_1
_geom_bond_atom_site_label_2
_geom_bond_site_symmetry_2
_geom_bond_distance
Mn1 O1 . 2.198(2)
Mn1 O1 2_656 2.198(2)
Mn1 N1 2_656 2.252(2)
Mn1 N1 . 2.252(2)
Mn1 N2 . 2.257(2)
Mn1 N2 2_656 2.257(2)
Mn1 S1 . 2.7782(12)
S1 O2 2_656 1.438(2)
S1 O2 . 1.438(2)
S1 O1 2_656 1.480(2)
S1 O1 . 1.480(2)
N2 C10 . 1.328(4)
N2 C11 . 1.362(4)
C11 C7 . 1.406(4)
C11 C12 . 1.438(4)
N1 C1 . 1.330(4)
N1 C12 . 1.353(4)
C12 C4 . 1.401(4)
C1 C2 . 1.390(5)
C1 H1A . 0.9300
C7 C8 . 1.405(5)
C7 C6 . 1.427(5)
C8 C9 . 1.354(5)
C8 H8A . 0.9300
C10 C9 . 1.397(5)
C10 H10A . 0.9300
C6 C5 . 1.345(5)
C6 H6A . 0.9300
C3 C2 . 1.358(5)
C3 C4 . 1.405(5)
C3 H3A . 0.9300
C5 C4 . 1.428(4)
C5 H5A . 0.9300
C2 H2B . 0.9300
C9 H9A . 0.9300
C13 O3 . 1.360(6)
C13 O3' . 1.363(6)
C13 C13 2_656 1.503(5)
C13 H13A . 0.9700
C13 H13B . 0.9700
O3 H3 . 0.8200
O3' H3' . 0.8200

loop_
_geom_hbond_atom_site_label_D
_geom_hbond_atom_site_label_H
_geom_hbond_atom_site_label_A
_geom_hbond_distance_DH
_geom_hbond_distance_HA
_geom_hbond_distance_DA
_geom_hbond_angle_DHA
O3 H3 O2 0.82 2.01 2.782(9) 156.8
O3' H3' O2 0.82 2.15 2.673(9) 121.7

loop_
_geom_torsion_atom_site_label_1
_geom_torsion_atom_site_label_2
_geom_torsion_atom_site_label_3
_geom_torsion_atom_site_label_4
_geom_torsion_site_symmetry_1
_geom_torsion_site_symmetry_4
_geom_torsion
O1 Mn1 S1 O2 . 2_656 89.02(19)
O1 Mn1 S1 O2 2_656 2_656 -90.98(19)
N1 Mn1 S1 O2 2_656 2_656 -21.02(16)
N1 Mn1 S1 O2 . 2_656 158.98(16)
N2 Mn1 S1 O2 . 2_656 -123.52(17)
N2 Mn1 S1 O2 2_656 2_656 56.48(17)
O1 Mn1 S1 O2 . . -90.98(19)
O1 Mn1 S1 O2 2_656 . 89.02(19)
N1 Mn1 S1 O2 2_656 . 158.98(16)
N1 Mn1 S1 O2 . . -21.02(16)
N2 Mn1 S1 O2 . . 56.48(17)
N2 Mn1 S1 O2 2_656 . -123.52(17)
O1 Mn1 S1 O1 . 2_656 180.0000(10)
N1 Mn1 S1 O1 2_656 2_656 69.96(14)
N1 Mn1 S1 O1 . 2_656 -110.04(14)
N2 Mn1 S1 O1 . 2_656 -32.54(15)
N2 Mn1 S1 O1 2_656 2_656 147.46(15)
O1 Mn1 S1 O1 2_656 . 180.0000(10)
N1 Mn1 S1 O1 2_656 . -110.04(14)
N1 Mn1 S1 O1 . . 69.96(14)
N2 Mn1 S1 O1 . . 147.46(15)
N2 Mn1 S1 O1 2_656 . -32.54(15)
O1 Mn1 N2 C10 . . 122.5(3)
O1 Mn1 N2 C10 2_656 . 70.3(3)
N1 Mn1 N2 C10 2_656 . -18.6(3)
N1 Mn1 N2 C10 . . 177.7(3)
N2 Mn1 N2 C10 2_656 . -92.9(3)
S1 Mn1 N2 C10 . . 87.1(3)
O1 Mn1 N2 C11 . . -53.8(3)
O1 Mn1 N2 C11 2_656 . -106.0(2)
N1 Mn1 N2 C11 2_656 . 165.1(2)
N1 Mn1 N2 C11 . . 1.43(19)
N2 Mn1 N2 C11 2_656 . 90.80(19)
S1 Mn1 N2 C11 . . -89.20(19)
C10 N2 C11 C7 . . 0.3(4)
Mn1 N2 C11 C7 . . 176.9(2)
C10 N2 C11 C12 . . -178.6(3)
Mn1 N2 C11 C12 . . -2.0(3)
O1 Mn1 N1 C1 . . -23.5(3)
O1 Mn1 N1 C1 2_656 . -85.1(3)
N1 Mn1 N1 C1 2_656 . 126.6(3)
N2 Mn1 N1 C1 . . -179.7(3)
N2 Mn1 N1 C1 2_656 . 75.8(3)
S1 Mn1 N1 C1 . . -53.4(3)
O1 Mn1 N1 C12 . . 155.4(2)
O1 Mn1 N1 C12 2_656 . 93.8(2)
N1 Mn1 N1 C12 2_656 . -54.41(19)
N2 Mn1 N1 C12 . . -0.74(19)
N2 Mn1 N1 C12 2_656 . -105.3(2)
S1 Mn1 N1 C12 . . 125.59(19)
C1 N1 C12 C4 . . 0.5(4)
Mn1 N1 C12 C4 . . -178.6(2)
C1 N1 C12 C11 . . 179.0(3)
Mn1 N1 C12 C11 . . 0.0(3)
N2 C11 C12 N1 . . 1.4(4)
C7 C11 C12 N1 . . -177.6(3)
N2 C11 C12 C4 . . 179.9(3)
C7 C11 C12 C4 . . 1.0(4)
O2 S1 O1 Mn1 2_656 . -119.45(13)
O2 S1 O1 Mn1 . . 118.52(14)
O1 S1 O1 Mn1 2_656 . 0.0
O1 Mn1 O1 S1 2_656 . 0.0
N1 Mn1 O1 S1 2_656 . 78.24(13)
N1 Mn1 O1 S1 . . -112.33(13)
N2 Mn1 O1 S1 . . -60.2(2)
N2 Mn1 O1 S1 2_656 . 154.39(12)
C12 N1 C1 C2 . . 1.0(5)
Mn1 N1 C1 C2 . . 179.9(3)
N2 C11 C7 C8 . . -0.3(4)
C12 C11 C7 C8 . . 178.6(3)
N2 C11 C7 C6 . . -179.3(3)
C12 C11 C7 C6 . . -0.4(4)
C11 C7 C8 C9 . . 0.3(5)
C6 C7 C8 C9 . . 179.2(3)
C11 N2 C10 C9 . . -0.1(5)
Mn1 N2 C10 C9 . . -176.3(2)
C8 C7 C6 C5 . . -179.3(3)
C11 C7 C6 C5 . . -0.4(5)
C7 C6 C5 C4 . . 0.6(5)
N1 C12 C4 C3 . . -1.2(4)
C11 C12 C4 C3 . . -179.8(3)
N1 C12 C4 C5 . . 177.7(3)
C11 C12 C4 C5 . . -0.8(4)
C2 C3 C4 C12 . . 0.5(5)
C2 C3 C4 C5 . . -178.4(3)
C6 C5 C4 C12 . . 0.0(5)
C6 C5 C4 C3 . . 178.9(3)
C4 C3 C2 C1 . . 0.8(5)
N1 C1 C2 C3 . . -1.7(6)
C7 C8 C9 C10 . . -0.1(5)
N2 C10 C9 C8 . . 0.1(5)
